data_7029521
loop_
_publ_author_name
'Dolinar, Brian S.'
'Berry, John F.'

_publ_section_title
;
 Electronic tuning of Mo2(thioamidate)4 complexes through \p-system
 substituents and cis/trans isomerism.
;
_journal_issue 16
_journal_name_full 'Dalton transactions (Cambridge, England : 2003)'
_journal_page_first 6165
_journal_page_last 6176
_journal_paper_doi 10.1039/c4dt00297k
_journal_volume 43
_journal_year 2014
_chemical_formula_moiety '2(C8 H8 Mo N2 O2 S2), 2(C H4 O)'
_chemical_formula_sum 'C18 H24 Mo2 N4 O6 S4'
_chemical_formula_weight 712.53
_chemical_name_systematic
;
 ?
;
_space_group_crystal_system triclinic
_space_group_IT_number 2
_space_group_name_Hall '-P 1'
_space_group_name_H-M_alt 'P -1'
_symmetry_space_group_name_Hall '-P 1'
_symmetry_space_group_name_H-M 'P -1'
_atom_sites_solution_hydrogens mixed
_atom_sites_solution_primary direct
_audit_creation_date 2014-01-18
_audit_creation_method
;
Olex2 1.2
(compiled 2013.12.10 svn.r2850 for OlexSys, GUI svn.r4736)
;
_cell_angle_alpha 89.646(17)
_cell_angle_beta 112.528(13)
_cell_angle_gamma 88.73(2)
_cell_formula_units_Z 2
_cell_length_a 8.990(3)
_cell_length_b 14.717(7)
_cell_length_c 10.048(4)
_cell_measurement_reflns_used 2864
_cell_measurement_temperature 100.0
_cell_measurement_theta_max 27.17
_cell_measurement_theta_min 4.08
_cell_volume 1227.5(9)
_computing_cell_refinement 'SAINT+ Ver. 7.68A (Bruker-AXS, 2009)'
_computing_data_collection 'APEX2 Ver. 2012.14-3 (Bruker-AXS, 2012)'
_computing_data_reduction 'SAINT+ Ver. 7.68A'
_computing_molecular_graphics SHELXTL
_computing_publication_material SHELXTL
_computing_structure_refinement SHELXTL
_computing_structure_solution 'SHELXTL (Sheldrick, 2008-2012)'
_diffrn_ambient_temperature 100.0
_diffrn_detector_area_resol_mean 7.9
_diffrn_detector_type 'CCD area detector'
_diffrn_measured_fraction_theta_full 0.997
_diffrn_measured_fraction_theta_max 0.993
_diffrn_measurement_device 'three-circle diffractometer'
_diffrn_measurement_device_type 'Bruker SMART APEX2 area detector'
_diffrn_measurement_method '0.5\ \w and 0.5\ \f scans'
_diffrn_radiation_collimation 'focusing mirrors'
_diffrn_radiation_monochromator 'mirror optics'
_diffrn_radiation_probe x-ray
_diffrn_radiation_type MoK\a
_diffrn_radiation_wavelength 0.71073
_diffrn_reflns_av_unetI/netI 0.0772
_diffrn_reflns_Laue_measured_fraction_full 0.997
_diffrn_reflns_Laue_measured_fraction_max 0.993
_diffrn_reflns_limit_h_max 10
_diffrn_reflns_limit_h_min -11
_diffrn_reflns_limit_k_max 19
_diffrn_reflns_limit_k_min -19
_diffrn_reflns_limit_l_max 13
_diffrn_reflns_limit_l_min 0
_diffrn_reflns_number 8926
_diffrn_reflns_point_group_measured_fraction_full 0.997
_diffrn_reflns_point_group_measured_fraction_max 0.993
_diffrn_reflns_theta_full 25.000
_diffrn_reflns_theta_max 27.528
_diffrn_reflns_theta_min 3.507
_diffrn_source 'microfocus sealed X-ray tube'
_diffrn_source_type 'Incoatec I\ms'
_diffrn_standards_number 0
_exptl_absorpt_coefficient_mu 1.405
_exptl_absorpt_correction_T_max 1
_exptl_absorpt_correction_T_min 0.647639
_exptl_absorpt_correction_type psi-scan
_exptl_absorpt_process_details
;
 TWINABS-2012/1 (Bruker,2012) was used for absorption correction.
 
For component 1:
 wR2(int) was 0.1181 before and 0.0457 after correction.
 The Ratio of minimum to maximum transmission not present.
 The \l/2 correction factor is Not present
 
For component 2:
 wR2(int) was 0.1181 before and 0.0492 after correction.
 The Ratio of minimum to maximum transmission is 0.72.
 The \l/2 correction factor is Not present

Final HKLF 4 output contains 18764 reflections, Rint = 0.0800
 (9312 with I > 3sig(I), Rint = 0.0684)
;
_exptl_crystal_colour orange
_exptl_crystal_colour_primary orange
_exptl_crystal_density_diffrn 1.928
_exptl_crystal_density_method 'not measured'
_exptl_crystal_description block
_exptl_crystal_F_000 712
_exptl_crystal_size_max 0.05
_exptl_crystal_size_mid 0.05
_exptl_crystal_size_min 0.05
_refine_diff_density_max 1.421
_refine_diff_density_min -1.133
_refine_diff_density_rms 0.156
_refine_ls_extinction_method none
_refine_ls_goodness_of_fit_ref 0.978
_refine_ls_hydrogen_treatment mixed
_refine_ls_matrix_type full
_refine_ls_number_parameters 336
_refine_ls_number_reflns 8926
_refine_ls_number_restraints 0
_refine_ls_restrained_S_all 0.978
_refine_ls_R_factor_all 0.0740
_refine_ls_R_factor_gt 0.0516
_refine_ls_shift/su_max 0.001
_refine_ls_shift/su_mean 0.000
_refine_ls_structure_factor_coef Fsqd
_refine_ls_weighting_details 'w=1/[\s^2^(Fo^2^)+(0.0669P)^2^] where P=(Fo^2^+2Fc^2^)/3'
_refine_ls_weighting_scheme calc
_refine_ls_wR_factor_gt 0.1176
_refine_ls_wR_factor_ref 0.1269
_reflns_Friedel_coverage 0.000
_reflns_number_gt 6636
_reflns_number_total 8926
_reflns_threshold_expression 'I > 2\s(I)'
_cod_data_source_file c4dt00297k2.cif
_cod_data_source_block 4a_MeOH_100K
_cod_original_cell_volume 1227.6(9)
_cod_database_code 7029521
_shelxl_version_number 2013-3
_shelx_space_group_comment
;
The symmetry employed for this shelxl refinement is uniquely defined
by the following loop, which should always be used as a source of
symmetry information in preference to the above space-group names.
They are only intended as comments.
;
_shelx_estimated_absorpt_t_max 0.933
_shelx_estimated_absorpt_t_min 0.933
_olex2_refinement_description
;
1. Fixed Uiso
 At 1.2 times of:
  All C(H,H) groups
 At 1.5 times of:
  All C(H,H,H) groups, All O(H) groups
2. Others
 Sof(O5A)=Sof(H5A)=Sof(C17A)=Sof(H17D)=Sof(H17E)=Sof(H17F)=1-FVAR(1)
 Sof(O5)=Sof(H5)=Sof(C17)=Sof(H17A)=Sof(H17B)=Sof(H17C)=FVAR(1)
3.a Secondary CH2 refined with riding coordinates:
 C2(H2A,H2B), C3(H3A,H3B), C6(H6A,H6B), C7(H7A,H7B), C10(H10A,H10B), C11(H11A,
 H11B), C14(H14A,H14B), C15(H15A,H15B)
3.b Idealised Me refined as rotating group:
 C17(H17A,H17B,H17C), C17A(H17D,H17E,H17F), C18(H18A,H18B,H18C)
3.c Idealised tetrahedral OH refined as rotating group:
 O5(H5), O5A(H5A)
;

loop_
_space_group_symop_operation_xyz
'x, y, z'
'-x, -y, -z'

loop_
_atom_site_label
_atom_site_type_symbol
_atom_site_fract_x
_atom_site_fract_y
_atom_site_fract_z
_atom_site_U_iso_or_equiv
_atom_site_adp_type
_atom_site_occupancy
_atom_site_site_symmetry_order
_atom_site_calc_flag
_atom_site_refinement_flags_posn
_atom_site_refinement_flags_occupancy
_atom_site_disorder_assembly
_atom_site_disorder_group
Mo1 Mo 0.57476(5) 1.03524(4) 0.59394(6) 0.01693(15) Uani 1 1 d . . . .
S1 S 0.39378(17) 1.01068(12) 0.72627(19) 0.0237(4) Uani 1 1 d . . . .
S2 S 0.73615(16) 0.89483(11) 0.70622(19) 0.0209(4) Uani 1 1 d . . . .
O1 O 0.0962(5) 0.8230(4) 0.3119(7) 0.0405(15) Uani 1 1 d . . . .
O2 O 0.3897(5) 0.7454(3) 0.2639(6) 0.0298(12) Uani 1 1 d . . . .
O5 O 0.7190(17) 1.0910(8) 0.8658(15) 0.032(4) Uani 0.52(2) 1 d . P A 1
H5 H 0.7125 1.1480 0.8611 0.048 Uiso 0.52(2) 1 calc GR P A 1
O5A O 0.7959(18) 1.0752(8) 0.8446(13) 0.029(4) Uani 0.48(2) 1 d . P A 2
H5A H 0.8193 1.1225 0.8104 0.043 Uiso 0.48(2) 1 calc GR P A 2
N1 N 0.2463(5) 0.9219(4) 0.4880(6) 0.0220(13) Uani 1 1 d . . . .
N2 N 0.5287(5) 0.8299(4) 0.4639(6) 0.0190(12) Uani 1 1 d . . . .
C1 C 0.2498(6) 0.9465(4) 0.6154(8) 0.0211(14) Uani 1 1 d . . . .
C2 C 0.1154(7) 0.9065(5) 0.6518(9) 0.0307(18) Uani 1 1 d . . . .
H2A H 0.0438 0.9549 0.6644 0.037 Uiso 1 1 calc R . . .
H2B H 0.1590 0.8683 0.7404 0.037 Uiso 1 1 calc R . . .
C3 C 0.0263(7) 0.8493(5) 0.5190(9) 0.0310(18) Uani 1 1 d . . . .
H3A H 0.0257 0.7846 0.5466 0.037 Uiso 1 1 calc R . . .
H3B H -0.0863 0.8718 0.4691 0.037 Uiso 1 1 calc R . . .
C4 C 0.1205(7) 0.8607(5) 0.4250(9) 0.0255(16) Uani 1 1 d . . . .
C5 C 0.6483(7) 0.8122(4) 0.5911(8) 0.0212(14) Uani 1 1 d . . . .
C6 C 0.6918(7) 0.7129(4) 0.6172(8) 0.0234(15) Uani 1 1 d . . . .
H6A H 0.6791 0.6907 0.7053 0.028 Uiso 1 1 calc R . . .
H6B H 0.8040 0.7004 0.6262 0.028 Uiso 1 1 calc R . . .
C7 C 0.5719(7) 0.6699(5) 0.4834(8) 0.0254(15) Uani 1 1 d . . . .
H7A H 0.6284 0.6315 0.4360 0.031 Uiso 1 1 calc R . . .
H7B H 0.4969 0.6316 0.5085 0.031 Uiso 1 1 calc R . . .
C8 C 0.4824(7) 0.7472(5) 0.3863(8) 0.0223(15) Uani 1 1 d . . . .
C17 C 0.878(2) 1.0623(12) 0.9644(18) 0.044(6) Uani 0.52(2) 1 d . P A 1
H17A H 0.9495 1.0553 0.9114 0.067 Uiso 0.52(2) 1 calc GR P A 1
H17B H 0.8725 1.0041 1.0097 0.067 Uiso 0.52(2) 1 calc GR P A 1
H17C H 0.9214 1.1081 1.0389 0.067 Uiso 0.52(2) 1 calc GR P A 1
C17A C 0.781(2) 1.0951(12) 0.975(2) 0.030(5) Uani 0.48(2) 1 d . P A 2
H17D H 0.7043 1.1459 0.9606 0.045 Uiso 0.48(2) 1 calc GR P A 2
H17E H 0.8867 1.1117 1.0465 0.045 Uiso 0.48(2) 1 calc GR P A 2
H17F H 0.7433 1.0416 1.0100 0.045 Uiso 0.48(2) 1 calc GR P A 2
Mo2 Mo 0.56756(5) 0.45997(4) 0.09423(6) 0.01632(15) Uani 1 1 d . . . .
S3 S 0.73714(16) 0.58892(11) 0.21936(19) 0.0215(4) Uani 1 1 d . . . .
S4 S 0.37407(16) 0.49278(11) 0.21327(19) 0.0201(3) Uani 1 1 d . . . .
O3 O 0.4111(5) 0.7647(3) -0.2181(6) 0.0292(12) Uani 1 1 d . . . .
O4 O 0.0963(5) 0.6882(4) -0.2125(6) 0.0328(12) Uani 1 1 d . . . .
O6 O 0.6940(5) 0.3916(4) 0.3612(6) 0.0327(12) Uani 1 1 d . . . .
H6 H 0.692(9) 0.326(6) 0.323(10) 0.05(2) Uiso 1 1 d . . . .
N3 N 0.5442(5) 0.6687(4) -0.0248(6) 0.0190(12) Uani 1 1 d . . . .
N4 N 0.2434(5) 0.5890(4) -0.0274(6) 0.0182(12) Uani 1 1 d . . . .
C9 C 0.6616(6) 0.6777(4) 0.1074(8) 0.0203(14) Uani 1 1 d . . . .
C10 C 0.7116(7) 0.7747(5) 0.1395(8) 0.0270(16) Uani 1 1 d . . . .
H10A H 0.8279 0.7807 0.1609 0.032 Uiso 1 1 calc R . . .
H10B H 0.6883 0.7973 0.2224 0.032 Uiso 1 1 calc R . . .
C11 C 0.6097(9) 0.8262(5) 0.0014(9) 0.0380(19) Uani 1 1 d . . . .
H11A H 0.5413 0.8739 0.0204 0.046 Uiso 1 1 calc R . . .
H11B H 0.6786 0.8548 -0.0431 0.046 Uiso 1 1 calc R . . .
C12 C 0.5078(7) 0.7535(5) -0.0947(8) 0.0255(16) Uani 1 1 d . . . .
C13 C 0.2376(6) 0.5644(4) 0.0978(7) 0.0185(14) Uani 1 1 d . . . .
C14 C 0.0983(7) 0.6081(5) 0.1245(8) 0.0238(15) Uani 1 1 d . . . .
H14A H 0.1367 0.6463 0.2113 0.029 Uiso 1 1 calc R . . .
H14B H 0.0259 0.5617 0.1363 0.029 Uiso 1 1 calc R . . .
C15 C 0.0139(7) 0.6655(5) -0.0108(9) 0.0278(16) Uani 1 1 d . . . .
H15A H -0.0969 0.6446 -0.0638 0.033 Uiso 1 1 calc R . . .
H15B H 0.0088 0.7303 0.0133 0.033 Uiso 1 1 calc R . . .
C16 C 0.1158(6) 0.6522(5) -0.0993(8) 0.0227(15) Uani 1 1 d . . . .
C18 C 0.8438(8) 0.4101(6) 0.4745(9) 0.038(2) Uani 1 1 d . . . .
H18A H 0.9273 0.4158 0.4348 0.056 Uiso 1 1 calc GR . . .
H18B H 0.8737 0.3604 0.5458 0.056 Uiso 1 1 calc GR . . .
H18C H 0.8336 0.4671 0.5207 0.056 Uiso 1 1 calc GR . . .

loop_
_atom_site_aniso_label
_atom_site_aniso_U_11
_atom_site_aniso_U_22
_atom_site_aniso_U_33
_atom_site_aniso_U_23
_atom_site_aniso_U_13
_atom_site_aniso_U_12
Mo1 0.0137(3) 0.0192(3) 0.0151(3) 0.0000(2) 0.0024(2) -0.00091(18)
S1 0.0229(8) 0.0285(9) 0.0195(10) 0.0005(7) 0.0083(7) 0.0027(6)
S2 0.0167(7) 0.0235(8) 0.0192(9) 0.0011(7) 0.0032(6) -0.0001(5)
O1 0.029(3) 0.045(3) 0.051(4) -0.014(3) 0.018(3) -0.012(2)
O2 0.029(2) 0.028(3) 0.025(3) -0.006(2) 0.002(2) -0.0023(18)
O5 0.029(7) 0.034(6) 0.032(8) 0.001(5) 0.009(6) -0.001(5)
O5A 0.034(8) 0.032(6) 0.017(7) -0.005(5) 0.005(6) -0.004(5)
N1 0.013(2) 0.027(3) 0.024(3) 0.006(3) 0.005(2) 0.0003(19)
N2 0.017(2) 0.019(3) 0.020(3) 0.000(2) 0.005(2) -0.0015(18)
C1 0.016(3) 0.022(3) 0.023(4) 0.007(3) 0.006(3) 0.006(2)
C2 0.023(3) 0.038(4) 0.036(5) 0.013(3) 0.016(3) 0.006(3)
C3 0.024(3) 0.029(4) 0.044(5) 0.010(4) 0.019(3) 0.001(3)
C4 0.016(3) 0.021(4) 0.036(5) 0.001(3) 0.006(3) 0.001(2)
C5 0.018(3) 0.024(4) 0.023(4) 0.000(3) 0.010(3) -0.001(2)
C6 0.021(3) 0.022(3) 0.024(4) 0.002(3) 0.006(3) 0.004(2)
C7 0.032(3) 0.024(4) 0.021(4) -0.003(3) 0.012(3) 0.001(2)
C8 0.024(3) 0.027(4) 0.019(4) -0.002(3) 0.011(3) 0.000(2)
C17 0.034(10) 0.056(11) 0.021(10) 0.002(8) -0.015(8) 0.001(8)
C17A 0.029(10) 0.038(10) 0.018(10) 0.009(7) 0.004(8) -0.005(7)
Mo2 0.0136(3) 0.0197(3) 0.0144(3) -0.0012(2) 0.0039(2) -0.00090(17)
S3 0.0168(7) 0.0269(9) 0.0190(9) -0.0048(7) 0.0046(6) -0.0030(5)
S4 0.0183(7) 0.0235(8) 0.0180(9) -0.0006(7) 0.0065(6) -0.0007(5)
O3 0.028(2) 0.028(3) 0.027(3) 0.004(2) 0.006(2) 0.0003(18)
O4 0.025(2) 0.043(3) 0.029(3) 0.013(3) 0.009(2) 0.0084(19)
O6 0.032(3) 0.033(3) 0.028(3) 0.002(2) 0.006(2) 0.0032(19)
N3 0.020(2) 0.017(3) 0.022(3) -0.003(2) 0.010(2) -0.0018(18)
N4 0.011(2) 0.024(3) 0.018(3) -0.001(2) 0.004(2) -0.0023(18)
C9 0.016(3) 0.024(3) 0.024(4) -0.006(3) 0.011(3) -0.002(2)
C10 0.027(3) 0.030(4) 0.026(4) -0.008(3) 0.011(3) -0.009(3)
C11 0.059(5) 0.025(4) 0.023(4) -0.004(3) 0.008(4) -0.014(3)
C12 0.026(3) 0.026(4) 0.028(5) -0.003(3) 0.014(3) -0.003(2)
C13 0.015(3) 0.021(3) 0.020(4) -0.005(3) 0.007(3) -0.003(2)
C14 0.020(3) 0.030(4) 0.023(4) -0.004(3) 0.010(3) 0.000(2)
C15 0.018(3) 0.033(4) 0.032(4) 0.002(3) 0.011(3) 0.005(2)
C16 0.016(3) 0.030(4) 0.021(4) 0.000(3) 0.006(3) 0.000(2)
C18 0.040(4) 0.037(5) 0.022(4) -0.001(4) -0.004(3) -0.001(3)

loop_
_atom_type_symbol
_atom_type_description
_atom_type_scat_dispersion_real
_atom_type_scat_dispersion_imag
_atom_type_scat_source
C C 0.0033 0.0016 'International Tables Vol C Tables 4.2.6.8 and 6.1.1.4'
H H 0.0000 0.0000 'International Tables Vol C Tables 4.2.6.8 and 6.1.1.4'
Mo Mo -1.6832 0.6857 'International Tables Vol C Tables 4.2.6.8 and 6.1.1.4'
N N 0.0061 0.0033 'International Tables Vol C Tables 4.2.6.8 and 6.1.1.4'
O O 0.0106 0.0060 'International Tables Vol C Tables 4.2.6.8 and 6.1.1.4'
S S 0.1246 0.1234 'International Tables Vol C Tables 4.2.6.8 and 6.1.1.4'

loop_
_geom_angle_atom_site_label_1
_geom_angle_atom_site_label_2
_geom_angle_atom_site_label_3
_geom_angle
_geom_angle_site_symmetry_1
_geom_angle_site_symmetry_3
Mo1 Mo1 S1 94.26(6) 2_676 .
Mo1 Mo1 S2 92.80(6) 2_676 .
Mo1 Mo1 N1 97.17(16) 2_676 2_676
Mo1 Mo1 N2 99.25(15) 2_676 2_676
S1 Mo1 S2 90.98(6) . .
N1 Mo1 S1 168.08(17) 2_676 .
N1 Mo1 S2 91.83(15) 2_676 .
N2 Mo1 S1 89.06(15) 2_676 .
N2 Mo1 S2 167.92(15) 2_676 .
N2 Mo1 N1 85.8(2) 2_676 2_676
C1 S1 Mo1 103.5(3) . .
C5 S2 Mo1 104.6(2) . .
C17 O5 H5 109.5 . .
C17A O5A H5A 109.5 . .
C1 N1 Mo1 122.4(4) . 2_676
C1 N1 C4 109.6(6) . .
C4 N1 Mo1 127.8(5) . 2_676
C5 N2 Mo1 121.3(4) . 2_676
C5 N2 C8 109.4(5) . .
C8 N2 Mo1 129.2(4) . 2_676
N1 C1 S1 122.5(5) . .
N1 C1 C2 113.2(6) . .
C2 C1 S1 124.3(6) . .
C1 C2 H2A 111.3 . .
C1 C2 H2B 111.3 . .
C1 C2 C3 102.6(6) . .
H2A C2 H2B 109.2 . .
C3 C2 H2A 111.3 . .
C3 C2 H2B 111.3 . .
C2 C3 H3A 110.9 . .
C2 C3 H3B 110.9 . .
H3A C3 H3B 108.9 . .
C4 C3 C2 104.3(5) . .
C4 C3 H3A 110.9 . .
C4 C3 H3B 110.9 . .
O1 C4 N1 123.6(6) . .
O1 C4 C3 126.2(6) . .
N1 C4 C3 110.2(7) . .
N2 C5 S2 121.8(5) . .
N2 C5 C6 113.2(6) . .
C6 C5 S2 125.0(5) . .
C5 C6 H6A 111.2 . .
C5 C6 H6B 111.2 . .
C5 C6 C7 102.7(5) . .
H6A C6 H6B 109.1 . .
C7 C6 H6A 111.2 . .
C7 C6 H6B 111.2 . .
C6 C7 H7A 110.6 . .
C6 C7 H7B 110.6 . .
H7A C7 H7B 108.7 . .
C8 C7 C6 105.8(6) . .
C8 C7 H7A 110.6 . .
C8 C7 H7B 110.6 . .
O2 C8 N2 122.9(6) . .
O2 C8 C7 128.8(6) . .
N2 C8 C7 108.3(6) . .
O5 C17 H17A 109.5 . .
O5 C17 H17B 109.5 . .
O5 C17 H17C 109.5 . .
H17A C17 H17B 109.5 . .
H17A C17 H17C 109.5 . .
H17B C17 H17C 109.5 . .
O5A C17A H17D 109.5 . .
O5A C17A H17E 109.5 . .
O5A C17A H17F 109.5 . .
H17D C17A H17E 109.5 . .
H17D C17A H17F 109.5 . .
H17E C17A H17F 109.5 . .
Mo2 Mo2 S3 93.55(6) 2_665 .
Mo2 Mo2 S4 93.68(5) 2_665 .
Mo2 Mo2 N3 98.73(15) 2_665 2_665
Mo2 Mo2 N4 98.10(15) 2_665 2_665
S3 Mo2 S4 91.21(6) . .
N3 Mo2 S3 167.62(15) 2_665 .
N3 Mo2 S4 89.57(14) 2_665 .
N3 Mo2 N4 86.58(19) 2_665 2_665
N4 Mo2 S3 90.16(14) 2_665 .
N4 Mo2 S4 168.04(16) 2_665 .
C9 S3 Mo2 104.3(2) . .
C13 S4 Mo2 103.8(2) . .
C18 O6 H6 112(4) . .
C9 N3 Mo2 121.2(4) . 2_665
C9 N3 C12 109.2(5) . .
C12 N3 Mo2 129.5(4) . 2_665
C13 N4 Mo2 122.0(4) . 2_665
C13 N4 C16 109.6(5) . .
C16 N4 Mo2 128.4(5) . 2_665
N3 C9 S3 122.0(5) . .
N3 C9 C10 112.5(6) . .
C10 C9 S3 125.5(5) . .
C9 C10 H10A 111.0 . .
C9 C10 H10B 111.0 . .
C9 C10 C11 103.7(5) . .
H10A C10 H10B 109.0 . .
C11 C10 H10A 111.0 . .
C11 C10 H10B 111.0 . .
C10 C11 H11A 111.0 . .
C10 C11 H11B 111.0 . .
H11A C11 H11B 109.0 . .
C12 C11 C10 103.8(6) . .
C12 C11 H11A 111.0 . .
C12 C11 H11B 111.0 . .
O3 C12 N3 123.4(6) . .
O3 C12 C11 125.9(7) . .
N3 C12 C11 110.7(6) . .
N4 C13 S4 122.4(4) . .
N4 C13 C14 113.3(6) . .
C14 C13 S4 124.3(5) . .
C13 C14 H14A 111.2 . .
C13 C14 H14B 111.2 . .
C13 C14 C15 103.0(6) . .
H14A C14 H14B 109.1 . .
C15 C14 H14A 111.2 . .
C15 C14 H14B 111.2 . .
C14 C15 H15A 110.8 . .
C14 C15 H15B 110.8 . .
H15A C15 H15B 108.9 . .
C16 C15 C14 104.8(5) . .
C16 C15 H15A 110.8 . .
C16 C15 H15B 110.8 . .
O4 C16 N4 123.6(6) . .
O4 C16 C15 127.2(6) . .
N4 C16 C15 109.2(6) . .
O6 C18 H18A 109.5 . .
O6 C18 H18B 109.5 . .
O6 C18 H18C 109.5 . .
H18A C18 H18B 109.5 . .
H18A C18 H18C 109.5 . .
H18B C18 H18C 109.5 . .

loop_
_geom_bond_atom_site_label_1
_geom_bond_atom_site_label_2
_geom_bond_distance
_geom_bond_site_symmetry_2
Mo1 Mo1 2.1420(13) 2_676
Mo1 S1 2.4948(19) .
Mo1 S2 2.4965(19) .
Mo1 N1 2.172(5) 2_676
Mo1 N2 2.152(5) 2_676
S1 C1 1.664(7) .
S2 C5 1.674(7) .
O1 C4 1.213(9) .
O2 C8 1.194(8) .
O5 H5 0.8400 .
O5 C17 1.45(2) .
O5A H5A 0.8400 .
O5A C17A 1.40(3) .
N1 Mo1 2.172(5) 2_676
N1 C1 1.322(9) .
N1 C4 1.412(8) .
N2 Mo1 2.152(5) 2_676
N2 C5 1.337(8) .
N2 C8 1.430(9) .
C1 C2 1.518(9) .
C2 H2A 0.9900 .
C2 H2B 0.9900 .
C2 C3 1.535(11) .
C3 H3A 0.9900 .
C3 H3B 0.9900 .
C3 C4 1.502(10) .
C5 C6 1.499(9) .
C6 H6A 0.9900 .
C6 H6B 0.9900 .
C6 C7 1.518(10) .
C7 H7A 0.9900 .
C7 H7B 0.9900 .
C7 C8 1.496(10) .
C17 H17A 0.9800 .
C17 H17B 0.9800 .
C17 H17C 0.9800 .
C17A H17D 0.9800 .
C17A H17E 0.9800 .
C17A H17F 0.9800 .
Mo2 Mo2 2.1439(13) 2_665
Mo2 S3 2.4890(19) .
Mo2 S4 2.5009(18) .
Mo2 N3 2.155(5) 2_665
Mo2 N4 2.165(5) 2_665
S3 C9 1.671(7) .
S4 C13 1.673(6) .
O3 C12 1.219(9) .
O4 C16 1.200(8) .
O6 H6 1.04(9) .
O6 C18 1.425(8) .
N3 Mo2 2.155(5) 2_665
N3 C9 1.354(8) .
N3 C12 1.397(9) .
N4 Mo2 2.165(5) 2_665
N4 C13 1.328(9) .
N4 C16 1.418(8) .
C9 C10 1.506(9) .
C10 H10A 0.9900 .
C10 H10B 0.9900 .
C10 C11 1.524(11) .
C11 H11A 0.9900 .
C11 H11B 0.9900 .
C11 C12 1.516(10) .
C13 C14 1.510(8) .
C14 H14A 0.9900 .
C14 H14B 0.9900 .
C14 C15 1.518(10) .
C15 H15A 0.9900 .
C15 H15B 0.9900 .
C15 C16 1.512(10) .
C18 H18A 0.9800 .
C18 H18B 0.9800 .
C18 H18C 0.9800 .

loop_
_geom_torsion_atom_site_label_1
_geom_torsion_atom_site_label_2
_geom_torsion_atom_site_label_3
_geom_torsion_atom_site_label_4
_geom_torsion
_geom_torsion_site_symmetry_1
Mo1 S1 C1 N1 -1.7(6) .
Mo1 S1 C1 C2 175.2(5) .
Mo1 S2 C5 N2 5.7(6) .
Mo1 S2 C5 C6 -173.9(5) .
Mo1 N1 C1 S1 -1.3(7) 2_676
Mo1 N1 C1 C2 -178.5(4) 2_676
Mo1 N1 C4 O1 0.0(10) 2_676
Mo1 N1 C4 C3 179.1(4) 2_676
Mo1 N2 C5 S2 -5.7(8) 2_676
Mo1 N2 C5 C6 173.9(4) 2_676
Mo1 N2 C8 O2 11.4(10) 2_676
Mo1 N2 C8 C7 -169.9(4) 2_676
S1 C1 C2 C3 -176.2(5) .
S2 C5 C6 C7 177.7(5) .
N1 C1 C2 C3 0.9(7) .
N2 C5 C6 C7 -2.0(8) .
C1 N1 C4 O1 -175.2(6) .
C1 N1 C4 C3 3.9(7) .
C1 C2 C3 C4 1.4(7) .
C2 C3 C4 O1 175.9(7) .
C2 C3 C4 N1 -3.2(7) .
C4 N1 C1 S1 174.2(4) .
C4 N1 C1 C2 -3.0(7) .
C5 N2 C8 O2 -172.1(6) .
C5 N2 C8 C7 6.6(7) .
C5 C6 C7 C8 5.7(7) .
C6 C7 C8 O2 171.0(7) .
C6 C7 C8 N2 -7.6(7) .
C8 N2 C5 S2 177.5(5) .
C8 N2 C5 C6 -2.8(8) .
Mo2 S3 C9 N3 -5.6(6) .
Mo2 S3 C9 C10 173.7(5) .
Mo2 S4 C13 N4 2.3(6) .
Mo2 S4 C13 C14 -176.9(5) .
Mo2 N3 C9 S3 4.9(7) 2_665
Mo2 N3 C9 C10 -174.4(4) 2_665
Mo2 N3 C12 O3 -7.4(10) 2_665
Mo2 N3 C12 C11 175.1(5) 2_665
Mo2 N4 C13 S4 -0.7(7) 2_665
Mo2 N4 C13 C14 178.6(4) 2_665
Mo2 N4 C16 O4 -0.1(10) 2_665
Mo2 N4 C16 C15 -179.8(4) 2_665
S3 C9 C10 C11 178.5(5) .
S4 C13 C14 C15 179.9(5) .
N3 C9 C10 C11 -2.2(8) .
N4 C13 C14 C15 0.7(7) .
C9 N3 C12 O3 176.7(6) .
C9 N3 C12 C11 -0.8(8) .
C9 C10 C11 C12 1.6(7) .
C10 C11 C12 O3 -178.0(7) .
C10 C11 C12 N3 -0.6(8) .
C12 N3 C9 S3 -178.8(4) .
C12 N3 C9 C10 1.9(7) .
C13 N4 C16 O4 177.1(6) .
C13 N4 C16 C15 -2.7(7) .
C13 C14 C15 C16 -2.1(7) .
C14 C15 C16 O4 -176.8(7) .
C14 C15 C16 N4 3.0(7) .
C16 N4 C13 S4 -178.1(5) .
C16 N4 C13 C14 1.2(7) .
